data_4131186
loop_
_publ_author_name
'Bertermann, R\"udiger'
'B\"ohnke, Julian'
'Braunschweig, Holger'
'Dewhurst, Rian D.'
'Kupfer, Thomas'
'Muessig, Jonas H.'
'Pentecost, Leanne'
'Radacki, Krzysztof'
'Sen, Sakya S.'
'Vargas, Alfredo'

_publ_section_title
;
 Dynamic, Reversible Oxidative Addition of Highly Polar Bonds to a
 Transition Metal.
;
_journal_issue 49
_journal_name_full 'Journal of the American Chemical Society'
_journal_page_first 16140
_journal_page_last 16147
_journal_paper_doi 10.1021/jacs.6b10609
_journal_volume 138
_journal_year 2016
_chemical_formula_moiety 'C39 H57 Cl3 In N2 P Pt'
_chemical_formula_sum 'C39 H57 Cl3 In N2 P Pt'
_chemical_formula_weight 1001.09
_space_group_crystal_system triclinic
_space_group_IT_number 2
_space_group_name_Hall '-P 1'
_space_group_name_H-M_alt 'P -1'
_atom_sites_solution_hydrogens geom
_atom_sites_solution_primary iterative
_atom_sites_solution_secondary difmap
_audit_creation_method SHELXL-2014/6
_cell_angle_alpha 85.665(18)
_cell_angle_beta 84.79(3)
_cell_angle_gamma 79.33(3)
_cell_formula_units_Z 2
_cell_length_a 10.039(5)
_cell_length_b 11.374(2)
_cell_length_c 18.113(9)
_cell_measurement_reflns_used 9900
_cell_measurement_temperature 100(2)
_cell_measurement_theta_max 26.80
_cell_measurement_theta_min 2.44
_cell_volume 2020.4(15)
_computing_cell_refinement 'Saint+ ver. V8.34A (Bruker AXS)'
_computing_data_collection 'APEX2 ver. 2014.9 (Bruker AXS)'
_computing_data_reduction 'Saint+ ver. V8.34A (Bruker AXS)'
_computing_molecular_graphics 'ShelXLe (Huebschle et all, 2011)'
_computing_publication_material 'SHELXL-2014/6 (Sheldrick, 2014)'
_computing_structure_refinement 'SHELXL-2014/6 (Sheldrick, 2014)'
_computing_structure_solution 'SHELXT (Sheldrick, 2014)'
_diffrn_ambient_temperature 100(2)
_diffrn_detector 'CMOS area detector (Photon 100)'
_diffrn_detector_area_resol_mean 10.24
_diffrn_measured_fraction_theta_full 0.991
_diffrn_measured_fraction_theta_max 0.991
_diffrn_measurement_device_type 'Bruker D8 Quest'
_diffrn_measurement_method '\f and \w scans'
_diffrn_radiation_monochromator 'multi-layer mirror'
_diffrn_radiation_type MoK\a
_diffrn_radiation_wavelength 0.71073
_diffrn_reflns_av_R_equivalents 0.0185
_diffrn_reflns_av_unetI/netI 0.0180
_diffrn_reflns_Laue_measured_fraction_full 0.991
_diffrn_reflns_Laue_measured_fraction_max 0.991
_diffrn_reflns_limit_h_max 12
_diffrn_reflns_limit_h_min -12
_diffrn_reflns_limit_k_max 14
_diffrn_reflns_limit_k_min -14
_diffrn_reflns_limit_l_max 22
_diffrn_reflns_limit_l_min -22
_diffrn_reflns_number 32372
_diffrn_reflns_point_group_measured_fraction_full 0.991
_diffrn_reflns_point_group_measured_fraction_max 0.991
_diffrn_reflns_theta_full 26.000
_diffrn_reflns_theta_max 26.369
_diffrn_reflns_theta_min 2.503
_diffrn_source 'microfocus sealed tube (Incoatec ImS)'
_exptl_absorpt_coefficient_mu 4.296
_exptl_absorpt_correction_T_max 0.7454
_exptl_absorpt_correction_T_min 0.6674
_exptl_absorpt_correction_type multi-scan
_exptl_absorpt_process_details 'SadAbs 2014/5 (Bruker AXS)'
_exptl_crystal_colour orange
_exptl_crystal_density_diffrn 1.646
_exptl_crystal_description plate
_exptl_crystal_F_000 996
_exptl_crystal_size_max 0.101
_exptl_crystal_size_mid 0.092
_exptl_crystal_size_min 0.041
_refine_diff_density_max 0.891
_refine_diff_density_min -0.790
_refine_diff_density_rms 0.075
_refine_ls_extinction_method none
_refine_ls_goodness_of_fit_ref 1.065
_refine_ls_hydrogen_treatment constr
_refine_ls_matrix_type full
_refine_ls_number_parameters 538
_refine_ls_number_reflns 8186
_refine_ls_number_restraints 636
_refine_ls_restrained_S_all 1.030
_refine_ls_R_factor_all 0.0173
_refine_ls_R_factor_gt 0.0156
_refine_ls_shift/su_max 0.004
_refine_ls_shift/su_mean 0.000
_refine_ls_structure_factor_coef Fsqd
_refine_ls_weighting_details 'w=1/[\s^2^(Fo^2^)+(0.0211P)^2^+0.9490P] where P=(Fo^2^+2Fc^2^)/3'
_refine_ls_weighting_scheme calc
_refine_ls_wR_factor_gt 0.0381
_refine_ls_wR_factor_ref 0.0389
_reflns_Friedel_coverage 0.000
_reflns_number_gt 7827
_reflns_number_total 8186
_reflns_threshold_expression 'I > 2\s(I)'
_cod_data_source_file ja6b10609_si_001.cif
_cod_data_source_block 4a
_cod_database_code 4131186
_shelx_space_group_comment
;
The symmetry employed for this shelxl refinement is uniquely defined
by the following loop, which should always be used as a source of
symmetry information in preference to the above space-group names.
They are only intended as comments.
;
_shelx_estimated_absorpt_t_min 0.671
_shelx_estimated_absorpt_t_max 0.844
_shelxl_version_number 2014/6

loop_
_space_group_symop_operation_xyz
'x, y, z'
'-x, -y, -z'

loop_
_atom_site_label
_atom_site_type_symbol
_atom_site_fract_x
_atom_site_fract_y
_atom_site_fract_z
_atom_site_U_iso_or_equiv
_atom_site_adp_type
_atom_site_occupancy
_atom_site_site_symmetry_order
_atom_site_calc_flag
_atom_site_refinement_flags_posn
_atom_site_refinement_flags_adp
_atom_site_refinement_flags_occupancy
_atom_site_disorder_assembly
_atom_site_disorder_group
Pt1 Pt 0.68331(2) 0.67699(2) 0.23182(2) 0.01147(3) Uani 1 1 d . . . . .
C1 C 0.6546(2) 0.68840(18) 0.12260(11) 0.0173(4) Uani 1 1 d . . . . .
N1 N 0.71572(18) 0.61897(15) 0.06703(9) 0.0180(4) Uani 1 1 d . . . . .
P1 P 0.73534(5) 0.69164(4) 0.35052(3) 0.01368(10) Uani 1 1 d . . . . .
Cl1 Cl 0.69082(6) 0.31267(4) 0.25900(3) 0.02445(11) Uani 1 1 d . . . . .
In1 In 0.54877(2) 0.50609(2) 0.25429(2) 0.01670(4) Uani 1 1 d . . . . .
Cl3 Cl 0.39376(7) 0.52430(7) 0.36287(4) 0.04087(16) Uani 1 1 d . . . . .
C3 C 0.6767(2) 0.6698(2) -0.00128(12) 0.0232(5) Uani 1 1 d . . . . .
H3 H 0.7044 0.6373 -0.0482 0.028 Uiso 1 1 calc R U . . .
Cl2 Cl 0.38998(6) 0.48046(5) 0.16698(3) 0.02814(12) Uani 1 1 d . . . . .
C2 C 0.5922(2) 0.7738(2) 0.01127(12) 0.0257(5) Uani 1 1 d . . . . .
H2 H 0.5499 0.8294 -0.0251 0.031 Uiso 1 1 calc R U . . .
N2 N 0.57854(19) 0.78475(15) 0.08733(10) 0.0212(4) Uani 1 1 d . . . . .
C9 C 0.3611(3) 1.1778(2) 0.26773(15) 0.0394(6) Uani 1 1 d . . . . .
H9A H 0.4350 1.2194 0.2763 0.059 Uiso 1 1 calc R U . . .
H9B H 0.3261 1.1431 0.3151 0.059 Uiso 1 1 calc R U . . .
H9C H 0.2878 1.2349 0.2456 0.059 Uiso 1 1 calc R U . . .
C8 C 0.4141(3) 1.07929(19) 0.21563(13) 0.0279(5) Uani 1 1 d . . . . .
C7 C 0.3420(3) 0.9880(2) 0.21038(16) 0.0320(6) Uani 1 1 d . . . . .
H7 H 0.2568 0.9907 0.2383 0.038 Uiso 1 1 calc R U . . .
C6 C 0.3063(3) 0.7952(2) 0.1632(2) 0.0513(9) Uani 1 1 d . . . . .
H6A H 0.3411 0.7463 0.1210 0.077 Uiso 1 1 calc R U . . .
H6B H 0.2112 0.8320 0.1576 0.077 Uiso 1 1 calc R U . . .
H6C H 0.3124 0.7444 0.2094 0.077 Uiso 1 1 calc R U . . .
C5 C 0.3898(2) 0.89198(19) 0.16569(15) 0.0292(5) Uani 1 1 d . . . . .
C4 C 0.5149(2) 0.88977(18) 0.12651(12) 0.0232(5) Uani 1 1 d . . . . .
C10 C 0.5360(3) 1.0768(2) 0.17202(13) 0.0304(6) Uani 1 1 d . . . . .
H10 H 0.5840 1.1412 0.1728 0.036 Uiso 1 1 calc R U . . .
C12 C 0.7230(3) 0.9805(2) 0.08198(15) 0.0419(7) Uani 1 1 d . . . . .
H12X H 0.7662 1.0451 0.0961 0.063 Uiso 1 1 calc R U . . .
H12Y H 0.7072 0.9921 0.0291 0.063 Uiso 1 1 calc R U . . .
H12Z H 0.7825 0.9032 0.0913 0.063 Uiso 1 1 calc R U . . .
C11 C 0.5893(3) 0.9823(2) 0.12726(12) 0.0271(5) Uani 1 1 d . . . . .
C13 C 0.8168(2) 0.51178(19) 0.07869(11) 0.0182(4) Uani 1 1 d . . . . .
C14 C 0.7902(2) 0.40167(19) 0.06158(12) 0.0198(4) Uani 1 1 d . . . . .
C15 C 0.6617(2) 0.3887(2) 0.02876(14) 0.0264(5) Uani 1 1 d . . . . .
H15A H 0.6465 0.3061 0.0382 0.040 Uiso 1 1 calc R U . . .
H15B H 0.6701 0.4081 -0.0249 0.040 Uiso 1 1 calc R U . . .
H15C H 0.5847 0.4436 0.0517 0.040 Uiso 1 1 calc R U . . .
C16 C 0.8868(2) 0.3000(2) 0.07695(13) 0.0266(5) Uani 1 1 d . . . . .
H16 H 0.8712 0.2241 0.0649 0.032 Uiso 1 1 calc R U . . .
C17 C 1.0049(2) 0.3063(2) 0.10936(14) 0.0321(6) Uani 1 1 d . . . . .
C18 C 1.1019(3) 0.1929(3) 0.13035(19) 0.0524(9) Uani 1 1 d . . . . .
H18A H 1.1915 0.2121 0.1360 0.079 Uiso 1 1 calc R U . . .
H18B H 1.1097 0.1363 0.0913 0.079 Uiso 1 1 calc R U . . .
H18C H 1.0673 0.1567 0.1773 0.079 Uiso 1 1 calc R U . . .
C19 C 1.0301(2) 0.4177(2) 0.12307(13) 0.0310(6) Uani 1 1 d . . . . .
H19 H 1.1119 0.4227 0.1443 0.037 Uiso 1 1 calc R U . . .
C20 C 0.9394(2) 0.5229(2) 0.10680(12) 0.0241(5) Uani 1 1 d . . . . .
C21 C 0.9762(3) 0.6420(2) 0.11836(14) 0.0333(6) Uani 1 1 d . . . . .
H21A H 1.0749 0.6325 0.1205 0.050 Uiso 1 1 calc R U . . .
H21B H 0.9303 0.6722 0.1651 0.050 Uiso 1 1 calc R U . . .
H21C H 0.9476 0.6990 0.0770 0.050 Uiso 1 1 calc R U . . .
C22 C 0.8515(2) 0.56491(17) 0.39253(11) 0.0154(4) Uani 1 1 d . . . . .
H22 H 0.8902 0.5943 0.4352 0.018 Uiso 1 1 calc R U . . .
C23 C 0.7779(2) 0.46238(17) 0.42242(11) 0.0163(4) Uani 1 1 d . . . . .
H23A H 0.7325 0.4361 0.3819 0.020 Uiso 1 1 calc R U . . .
H23B H 0.7072 0.4911 0.4619 0.020 Uiso 1 1 calc R U . . .
C24 C 0.8783(2) 0.35602(18) 0.45383(12) 0.0220(5) Uani 1 1 d . . . . .
H24A H 0.9163 0.3801 0.4977 0.026 Uiso 1 1 calc R U . . .
H24B H 0.8295 0.2894 0.4702 0.026 Uiso 1 1 calc R U . . .
C25 C 0.9940(2) 0.3130(2) 0.39637(14) 0.0298(5) Uani 1 1 d . . . . .
H25A H 1.0587 0.2465 0.4190 0.036 Uiso 1 1 calc R U . . .
H25B H 0.9571 0.2822 0.3543 0.036 Uiso 1 1 calc R U . . .
C26 C 1.0681(2) 0.4143(2) 0.36799(14) 0.0332(6) Uani 1 1 d . . . . .
H26A H 1.1403 0.3854 0.3293 0.040 Uiso 1 1 calc R U . . .
H26B H 1.1117 0.4403 0.4093 0.040 Uiso 1 1 calc R U . . .
C27 C 0.9697(2) 0.5208(2) 0.33549(13) 0.0269(5) Uani 1 1 d . . . . .
H27A H 0.9330 0.4967 0.2912 0.032 Uiso 1 1 calc R U . . .
H27B H 1.0194 0.5871 0.3196 0.032 Uiso 1 1 calc R U . . .
C28 C 0.6041(9) 0.7328(13) 0.4202(8) 0.0152(17) Uani 0.5 1 d . U P A 1
H28 H 0.5468 0.6696 0.4211 0.018 Uiso 0.5 1 calc R U P A 1
C29 C 0.6348(6) 0.7352(6) 0.5014(4) 0.0158(12) Uani 0.5 1 d . U P A 1
H29A H 0.6971 0.6609 0.5163 0.019 Uiso 0.5 1 calc R U P A 1
H29B H 0.6792 0.8043 0.5075 0.019 Uiso 0.5 1 calc R U P A 1
C30 C 0.5012(6) 0.7458(5) 0.5502(3) 0.0205(12) Uani 0.5 1 d . U P A 1
H30A H 0.4596 0.6745 0.5456 0.025 Uiso 0.5 1 calc R U P A 1
H30B H 0.5199 0.7477 0.6028 0.025 Uiso 0.5 1 calc R U P A 1
C31 C 0.4023(6) 0.8579(5) 0.5284(3) 0.0237(11) Uani 0.5 1 d . U P A 1
H31A H 0.4393 0.9291 0.5391 0.028 Uiso 0.5 1 calc R U P A 1
H31B H 0.3152 0.8589 0.5590 0.028 Uiso 0.5 1 calc R U P A 1
C32 C 0.3757(6) 0.8655(5) 0.4465(4) 0.0263(11) Uani 0.5 1 d . U P A 1
H32A H 0.3202 0.9446 0.4336 0.032 Uiso 0.5 1 calc R U P A 1
H32B H 0.3232 0.8030 0.4376 0.032 Uiso 0.5 1 calc R U P A 1
C33 C 0.5097(5) 0.8486(5) 0.3956(3) 0.0210(10) Uani 0.5 1 d . U P A 1
H33A H 0.4891 0.8445 0.3435 0.025 Uiso 0.5 1 calc R U P A 1
H33B H 0.5555 0.9180 0.3981 0.025 Uiso 0.5 1 calc R U P A 1
C128 C 0.5740(9) 0.7284(13) 0.4151(7) 0.0113(15) Uani 0.5 1 d . U P A 2
H128 H 0.5336 0.6540 0.4226 0.014 Uiso 0.5 1 calc R U P A 2
C129 C 0.5945(6) 0.7650(6) 0.4925(4) 0.0159(12) Uani 0.5 1 d . U P A 2
H12A H 0.6328 0.8397 0.4880 0.019 Uiso 0.5 1 calc R U P A 2
H12B H 0.6595 0.7013 0.5173 0.019 Uiso 0.5 1 calc R U P A 2
C130 C 0.4576(6) 0.7847(6) 0.5392(3) 0.0193(12) Uani 0.5 1 d . U P A 2
H13A H 0.4235 0.7081 0.5469 0.023 Uiso 0.5 1 calc R U P A 2
H13B H 0.4708 0.8109 0.5885 0.023 Uiso 0.5 1 calc R U P A 2
C131 C 0.3533(6) 0.8783(5) 0.5017(3) 0.0215(10) Uani 0.5 1 d . U P A 2
H13C H 0.3826 0.9570 0.4994 0.026 Uiso 0.5 1 calc R U P A 2
H13D H 0.2651 0.8852 0.5318 0.026 Uiso 0.5 1 calc R U P A 2
C132 C 0.3342(5) 0.8474(5) 0.4235(3) 0.0226(11) Uani 0.5 1 d . U P A 2
H13E H 0.2923 0.7748 0.4261 0.027 Uiso 0.5 1 calc R U P A 2
H13F H 0.2716 0.9141 0.3996 0.027 Uiso 0.5 1 calc R U P A 2
C133 C 0.4688(5) 0.8254(5) 0.3766(3) 0.0200(10) Uani 0.5 1 d . U P A 2
H13G H 0.5049 0.9010 0.3684 0.024 Uiso 0.5 1 calc R U P A 2
H13H H 0.4541 0.7991 0.3276 0.024 Uiso 0.5 1 calc R U P A 2
C34 C 0.8050(6) 0.8310(5) 0.3480(3) 0.0151(10) Uani 0.5 1 d . U P A 1
H34 H 0.7269 0.8973 0.3592 0.018 Uiso 0.5 1 calc R U P A 1
C35 C 0.8671(5) 0.8598(4) 0.2696(2) 0.0205(9) Uani 0.5 1 d . U P A 1
H35A H 0.7979 0.8635 0.2335 0.025 Uiso 0.5 1 calc R U P A 1
H35B H 0.9438 0.7948 0.2563 0.025 Uiso 0.5 1 calc R U P A 1
C36 C 0.9185(12) 0.9799(12) 0.2644(6) 0.0242(18) Uani 0.5 1 d . U P A 1
H36A H 0.9633 0.9932 0.2142 0.029 Uiso 0.5 1 calc R U P A 1
H36B H 0.8405 1.0462 0.2721 0.029 Uiso 0.5 1 calc R U P A 1
C37 C 1.0179(5) 0.9794(4) 0.3220(3) 0.0247(9) Uani 0.5 1 d . U P A 1
H37A H 1.0447 1.0591 0.3199 0.030 Uiso 0.5 1 calc R U P A 1
H37B H 1.1006 0.9196 0.3100 0.030 Uiso 0.5 1 calc R U P A 1
C38 C 0.9598(6) 0.9501(5) 0.4002(3) 0.0199(11) Uani 0.5 1 d . U P A 1
H38A H 0.8835 1.0148 0.4146 0.024 Uiso 0.5 1 calc R U P A 1
H38B H 1.0309 0.9462 0.4353 0.024 Uiso 0.5 1 calc R U P A 1
C39 C 0.9096(13) 0.8312(8) 0.4057(7) 0.0148(15) Uani 0.5 1 d . U P A 1
H39A H 0.8668 0.8174 0.4563 0.018 Uiso 0.5 1 calc R U P A 1
H39B H 0.9876 0.7652 0.3971 0.018 Uiso 0.5 1 calc R U P A 1
C134 C 0.8547(5) 0.8035(5) 0.3329(3) 0.0121(10) Uani 0.5 1 d . U P A 2
H134 H 0.9400 0.7604 0.3070 0.014 Uiso 0.5 1 calc R U P A 2
C135 C 0.7946(5) 0.9057(4) 0.2778(2) 0.0164(8) Uani 0.5 1 d . U P A 2
H13I H 0.7695 0.8711 0.2337 0.020 Uiso 0.5 1 calc R U P A 2
H13J H 0.7112 0.9530 0.3017 0.020 Uiso 0.5 1 calc R U P A 2
C136 C 0.8961(11) 0.9874(12) 0.2538(6) 0.0190(15) Uani 0.5 1 d . U P A 2
H13K H 0.8533 1.0547 0.2210 0.023 Uiso 0.5 1 calc R U P A 2
H13L H 0.9752 0.9421 0.2250 0.023 Uiso 0.5 1 calc R U P A 2
C137 C 0.9447(5) 1.0367(4) 0.3202(2) 0.0204(8) Uani 0.5 1 d . U P A 2
H13M H 0.8679 1.0912 0.3449 0.024 Uiso 0.5 1 calc R U P A 2
H13N H 1.0164 1.0839 0.3029 0.024 Uiso 0.5 1 calc R U P A 2
C138 C 1.0008(6) 0.9370(5) 0.3759(3) 0.0203(11) Uani 0.5 1 d . U P A 2
H13O H 1.0252 0.9726 0.4199 0.024 Uiso 0.5 1 calc R U P A 2
H13P H 1.0844 0.8885 0.3531 0.024 Uiso 0.5 1 calc R U P A 2
C139 C 0.8976(13) 0.8559(9) 0.4005(7) 0.0165(16) Uani 0.5 1 d . U P A 2
H13Q H 0.8169 0.9025 0.4271 0.020 Uiso 0.5 1 calc R U P A 2
H13R H 0.9384 0.7901 0.4350 0.020 Uiso 0.5 1 calc R U P A 2

loop_
_atom_site_aniso_label
_atom_site_aniso_U_11
_atom_site_aniso_U_22
_atom_site_aniso_U_33
_atom_site_aniso_U_23
_atom_site_aniso_U_13
_atom_site_aniso_U_12
Pt1 0.01217(4) 0.00995(4) 0.01323(4) -0.00040(3) -0.00314(3) -0.00352(3)
C1 0.0202(10) 0.0149(10) 0.0193(10) 0.0031(8) -0.0077(8) -0.0088(8)
N1 0.0220(9) 0.0199(9) 0.0145(9) 0.0009(7) -0.0060(7) -0.0087(7)
P1 0.0187(3) 0.0112(2) 0.0124(2) -0.00025(18) -0.0021(2) -0.0056(2)
Cl1 0.0313(3) 0.0159(2) 0.0280(3) -0.0015(2) -0.0077(2) -0.0060(2)
In1 0.01877(8) 0.01572(7) 0.01854(8) -0.00050(5) -0.00419(6) -0.00964(6)
Cl3 0.0348(3) 0.0655(4) 0.0314(3) -0.0106(3) 0.0097(3) -0.0355(3)
C3 0.0321(12) 0.0266(11) 0.0148(10) 0.0037(8) -0.0105(9) -0.0133(10)
Cl2 0.0311(3) 0.0255(3) 0.0328(3) -0.0015(2) -0.0166(2) -0.0111(2)
C2 0.0370(13) 0.0232(11) 0.0213(11) 0.0074(9) -0.0166(10) -0.0135(10)
N2 0.0291(10) 0.0157(9) 0.0220(9) 0.0028(7) -0.0125(8) -0.0086(8)
C9 0.0538(17) 0.0292(13) 0.0391(15) -0.0083(11) -0.0151(13) -0.0092(12)
C8 0.0409(14) 0.0146(10) 0.0303(13) 0.0032(9) -0.0215(11) -0.0037(10)
C7 0.0250(12) 0.0167(11) 0.0551(17) -0.0023(10) -0.0169(12) 0.0011(9)
C6 0.0220(13) 0.0234(13) 0.112(3) -0.0218(15) -0.0085(15) -0.0044(11)
C5 0.0223(12) 0.0127(10) 0.0543(16) -0.0021(10) -0.0203(11) 0.0008(9)
C4 0.0340(13) 0.0130(10) 0.0254(11) 0.0035(8) -0.0187(10) -0.0054(9)
C10 0.0530(16) 0.0186(11) 0.0260(12) 0.0042(9) -0.0173(11) -0.0185(11)
C12 0.068(2) 0.0356(14) 0.0308(14) -0.0009(11) 0.0008(13) -0.0348(14)
C11 0.0452(14) 0.0205(11) 0.0203(11) 0.0065(9) -0.0143(10) -0.0154(10)
C13 0.0168(10) 0.0253(11) 0.0127(10) 0.0042(8) -0.0033(8) -0.0052(8)
C14 0.0194(11) 0.0222(11) 0.0179(10) 0.0048(8) -0.0029(8) -0.0055(9)
C15 0.0252(12) 0.0202(11) 0.0364(13) -0.0015(9) -0.0134(10) -0.0058(9)
C16 0.0213(11) 0.0249(12) 0.0318(13) 0.0116(10) -0.0009(10) -0.0053(9)
C17 0.0176(11) 0.0429(15) 0.0315(13) 0.0221(11) -0.0016(10) -0.0046(10)
C18 0.0242(14) 0.0575(19) 0.067(2) 0.0421(16) -0.0071(14) -0.0026(13)
C19 0.0137(11) 0.0594(17) 0.0199(12) 0.0126(11) -0.0039(9) -0.0113(11)
C20 0.0202(11) 0.0424(14) 0.0119(10) 0.0020(9) -0.0009(8) -0.0131(10)
C21 0.0270(13) 0.0540(16) 0.0258(13) -0.0059(11) -0.0010(10) -0.0239(12)
C22 0.0162(10) 0.0158(10) 0.0151(10) 0.0019(7) -0.0029(8) -0.0058(8)
C23 0.0170(10) 0.0152(10) 0.0182(10) -0.0001(8) -0.0031(8) -0.0063(8)
C24 0.0274(12) 0.0147(10) 0.0248(11) 0.0024(8) -0.0080(9) -0.0049(9)
C25 0.0307(13) 0.0254(12) 0.0306(13) -0.0073(10) -0.0116(10) 0.0085(10)
C26 0.0204(12) 0.0433(15) 0.0304(13) 0.0002(11) 0.0012(10) 0.0057(11)
C27 0.0176(11) 0.0357(13) 0.0241(12) 0.0068(10) 0.0033(9) -0.0021(10)
C28 0.014(3) 0.012(2) 0.021(3) 0.0004(19) -0.001(3) -0.004(3)
C29 0.017(3) 0.016(3) 0.015(2) -0.0031(18) 0.003(2) -0.0046(19)
C30 0.023(3) 0.018(3) 0.021(2) -0.006(2) 0.003(2) -0.004(2)
C31 0.022(3) 0.020(3) 0.027(3) -0.006(2) 0.011(2) -0.006(2)
C32 0.021(2) 0.022(2) 0.034(3) -0.001(2) 0.000(2) 0.0022(19)
C33 0.015(2) 0.022(2) 0.024(2) -0.0011(18) 0.0009(18) 0.0012(18)
C128 0.010(3) 0.014(2) 0.011(2) -0.0031(17) 0.000(2) -0.005(3)
C129 0.016(3) 0.015(3) 0.017(2) -0.0029(19) -0.004(2) -0.004(2)
C130 0.019(3) 0.020(3) 0.018(2) -0.002(2) 0.002(2) -0.006(2)
C131 0.021(2) 0.017(2) 0.026(3) -0.0067(19) 0.003(2) -0.0031(19)
C132 0.017(2) 0.026(2) 0.022(2) -0.0027(19) 0.0013(18) 0.0015(19)
C133 0.014(2) 0.024(2) 0.020(2) 0.0011(17) -0.0019(17) 0.0016(18)
C34 0.016(2) 0.012(2) 0.019(2) -0.0038(17) 0.0006(19) -0.0043(19)
C35 0.023(2) 0.021(2) 0.020(2) 0.0019(16) -0.0041(18) -0.0108(18)
C36 0.028(3) 0.017(3) 0.029(3) 0.004(2) 0.001(3) -0.011(3)
C37 0.030(2) 0.019(2) 0.028(2) -0.0019(18) 0.0003(19) -0.0135(18)
C38 0.018(2) 0.022(2) 0.022(3) -0.006(2) 0.0028(19) -0.0083(19)
C39 0.016(3) 0.015(3) 0.016(2) -0.003(2) -0.004(2) -0.009(2)
C134 0.010(2) 0.012(2) 0.016(2) -0.0022(17) -0.0022(18) -0.0054(18)
C135 0.017(2) 0.0148(19) 0.0181(19) 0.0031(15) -0.0018(17) -0.0048(16)
C136 0.021(3) 0.018(3) 0.019(3) 0.002(2) -0.002(2) -0.007(2)
C137 0.023(2) 0.0146(19) 0.024(2) -0.0013(16) 0.0058(17) -0.0084(17)
C138 0.022(3) 0.023(2) 0.020(3) -0.006(2) 0.001(2) -0.015(2)
C139 0.018(3) 0.018(3) 0.015(2) 0.001(2) 0.000(2) -0.006(3)

loop_
_atom_type_symbol
_atom_type_description
_atom_type_scat_dispersion_real
_atom_type_scat_dispersion_imag
_atom_type_scat_source
C C 0.0033 0.0016 'International Tables Vol C Tables 4.2.6.8 and 6.1.1.4'
H H 0.0000 0.0000 'International Tables Vol C Tables 4.2.6.8 and 6.1.1.4'
N N 0.0061 0.0033 'International Tables Vol C Tables 4.2.6.8 and 6.1.1.4'
P P 0.1023 0.0942 'International Tables Vol C Tables 4.2.6.8 and 6.1.1.4'
Cl Cl 0.1484 0.1585 'International Tables Vol C Tables 4.2.6.8 and 6.1.1.4'
In In -0.7276 1.3100 'International Tables Vol C Tables 4.2.6.8 and 6.1.1.4'
Pt Pt -1.7033 8.3905 'International Tables Vol C Tables 4.2.6.8 and 6.1.1.4'

loop_
_geom_angle_atom_site_label_1
_geom_angle_atom_site_label_2
_geom_angle_atom_site_label_3
_geom_angle
C1 Pt1 P1 169.95(6)
C1 Pt1 In1 90.77(6)
P1 Pt1 In1 99.27(3)
N1 C1 N2 104.56(17)
N1 C1 Pt1 130.93(15)
N2 C1 Pt1 123.84(16)
C1 N1 C3 110.84(18)
C1 N1 C13 123.47(17)
C3 N1 C13 125.50(18)
C28 P1 C22 105.5(4)
C28 P1 C34 95.8(5)
C22 P1 C34 110.87(19)
C22 P1 C134 99.36(17)
C22 P1 C128 109.4(4)
C134 P1 C128 119.7(4)
C28 P1 Pt1 119.9(3)
C22 P1 Pt1 117.49(7)
C34 P1 Pt1 105.11(17)
C134 P1 Pt1 99.78(16)
C128 P1 Pt1 110.8(3)
Cl1 In1 Cl3 109.43(4)
Cl1 In1 Cl2 101.51(3)
Cl3 In1 Cl2 97.93(4)
Cl1 In1 Pt1 112.99(3)
Cl3 In1 Pt1 113.41(3)
Cl2 In1 Pt1 119.99(3)
C2 C3 N1 107.1(2)
C2 C3 H3 126.5
N1 C3 H3 126.5
C3 C2 N2 106.97(19)
C3 C2 H2 126.5
N2 C2 H2 126.5
C1 N2 C2 110.57(19)
C1 N2 C4 121.48(18)
C2 N2 C4 127.09(18)
C8 C9 H9A 109.5
C8 C9 H9B 109.5
H9A C9 H9B 109.5
C8 C9 H9C 109.5
H9A C9 H9C 109.5
H9B C9 H9C 109.5
C7 C8 C10 118.1(2)
C7 C8 C9 120.4(3)
C10 C8 C9 121.5(2)
C8 C7 C5 122.6(3)
C8 C7 H7 118.7
C5 C7 H7 118.7
C5 C6 H6A 109.5
C5 C6 H6B 109.5
H6A C6 H6B 109.5
C5 C6 H6C 109.5
H6A C6 H6C 109.5
H6B C6 H6C 109.5
C4 C5 C7 117.3(2)
C4 C5 C6 123.1(2)
C7 C5 C6 119.6(2)
C5 C4 C11 122.5(2)
C5 C4 N2 119.90(19)
C11 C4 N2 117.4(2)
C8 C10 C11 121.6(2)
C8 C10 H10 119.2
C11 C10 H10 119.2
C11 C12 H12X 109.5
C11 C12 H12Y 109.5
H12X C12 H12Y 109.5
C11 C12 H12Z 109.5
H12X C12 H12Z 109.5
H12Y C12 H12Z 109.5
C10 C11 C4 117.7(2)
C10 C11 C12 120.5(2)
C4 C11 C12 121.8(2)
C14 C13 C20 122.0(2)
C14 C13 N1 119.45(18)
C20 C13 N1 118.6(2)
C13 C14 C16 117.8(2)
C13 C14 C15 122.67(19)
C16 C14 C15 119.5(2)
C14 C15 H15A 109.5
C14 C15 H15B 109.5
H15A C15 H15B 109.5
C14 C15 H15C 109.5
H15A C15 H15C 109.5
H15B C15 H15C 109.5
C17 C16 C14 121.9(2)
C17 C16 H16 119.0
C14 C16 H16 119.0
C19 C17 C16 118.6(2)
C19 C17 C18 121.2(2)
C16 C17 C18 120.2(3)
C17 C18 H18A 109.5
C17 C18 H18B 109.5
H18A C18 H18B 109.5
C17 C18 H18C 109.5
H18A C18 H18C 109.5
H18B C18 H18C 109.5
C17 C19 C20 122.1(2)
C17 C19 H19 119.0
C20 C19 H19 119.0
C19 C20 C13 117.4(2)
C19 C20 C21 119.7(2)
C13 C20 C21 122.9(2)
C20 C21 H21A 109.5
C20 C21 H21B 109.5
H21A C21 H21B 109.5
C20 C21 H21C 109.5
H21A C21 H21C 109.5
H21B C21 H21C 109.5
C23 C22 C27 110.89(17)
C23 C22 P1 112.01(14)
C27 C22 P1 109.66(14)
C23 C22 H22 108.1
C27 C22 H22 108.1
P1 C22 H22 108.1
C22 C23 C24 110.78(17)
C22 C23 H23A 109.5
C24 C23 H23A 109.5
C22 C23 H23B 109.5
C24 C23 H23B 109.5
H23A C23 H23B 108.1
C25 C24 C23 111.56(18)
C25 C24 H24A 109.3
C23 C24 H24A 109.3
C25 C24 H24B 109.3
C23 C24 H24B 109.3
H24A C24 H24B 108.0
C26 C25 C24 110.75(19)
C26 C25 H25A 109.5
C24 C25 H25A 109.5
C26 C25 H25B 109.5
C24 C25 H25B 109.5
H25A C25 H25B 108.1
C25 C26 C27 110.9(2)
C25 C26 H26A 109.5
C27 C26 H26A 109.5
C25 C26 H26B 109.5
C27 C26 H26B 109.5
H26A C26 H26B 108.1
C26 C27 C22 111.36(18)
C26 C27 H27A 109.4
C22 C27 H27A 109.4
C26 C27 H27B 109.4
C22 C27 H27B 109.4
H27A C27 H27B 108.0
C29 C28 C33 110.8(9)
C29 C28 P1 121.2(6)
C33 C28 P1 110.6(8)
C29 C28 H28 104.1
C33 C28 H28 104.1
P1 C28 H28 104.1
C30 C29 C28 108.7(6)
C30 C29 H29A 109.9
C28 C29 H29A 109.9
C30 C29 H29B 109.9
C28 C29 H29B 109.9
H29A C29 H29B 108.3
C31 C30 C29 111.4(5)
C31 C30 H30A 109.3
C29 C30 H30A 109.3
C31 C30 H30B 109.3
C29 C30 H30B 109.3
H30A C30 H30B 108.0
C30 C31 C32 112.4(4)
C30 C31 H31A 109.1
C32 C31 H31A 109.1
C30 C31 H31B 109.1
C32 C31 H31B 109.1
H31A C31 H31B 107.9
C31 C32 C33 111.9(5)
C31 C32 H32A 109.2
C33 C32 H32A 109.2
C31 C32 H32B 109.2
C33 C32 H32B 109.2
H32A C32 H32B 107.9
C28 C33 C32 110.1(6)
C28 C33 H33A 109.6
C32 C33 H33A 109.6
C28 C33 H33B 109.6
C32 C33 H33B 109.6
H33A C33 H33B 108.2
C129 C128 C133 110.4(8)
C129 C128 P1 115.7(5)
C133 C128 P1 109.9(7)
C129 C128 H128 106.8
C133 C128 H128 106.8
P1 C128 H128 106.8
C128 C129 C130 109.6(5)
C128 C129 H12A 109.7
C130 C129 H12A 109.7
C128 C129 H12B 109.7
C130 C129 H12B 109.7
H12A C129 H12B 108.2
C131 C130 C129 111.4(5)
C131 C130 H13A 109.3
C129 C130 H13A 109.3
C131 C130 H13B 109.3
C129 C130 H13B 109.3
H13A C130 H13B 108.0
C130 C131 C132 112.2(4)
C130 C131 H13C 109.2
C132 C131 H13C 109.2
C130 C131 H13D 109.2
C132 C131 H13D 109.2
H13C C131 H13D 107.9
C133 C132 C131 111.4(5)
C133 C132 H13E 109.4
C131 C132 H13E 109.4
C133 C132 H13F 109.4
C131 C132 H13F 109.4
H13E C132 H13F 108.0
C132 C133 C128 111.1(6)
C132 C133 H13G 109.4
C128 C133 H13G 109.4
C132 C133 H13H 109.4
C128 C133 H13H 109.4
H13G C133 H13H 108.0
C35 C34 C39 110.1(6)
C35 C34 P1 110.3(3)
C39 C34 P1 114.6(5)
C35 C34 H34 107.2
C39 C34 H34 107.2
P1 C34 H34 107.2
C34 C35 C36 111.6(6)
C34 C35 H35A 109.3
C36 C35 H35A 109.3
C34 C35 H35B 109.3
C36 C35 H35B 109.3
H35A C35 H35B 108.0
C37 C36 C35 110.4(7)
C37 C36 H36A 109.6
C35 C36 H36A 109.6
C37 C36 H36B 109.6
C35 C36 H36B 109.6
H36A C36 H36B 108.1
C36 C37 C38 112.7(6)
C36 C37 H37A 109.0
C38 C37 H37A 109.0
C36 C37 H37B 109.0
C38 C37 H37B 109.0
H37A C37 H37B 107.8
C37 C38 C39 111.4(6)
C37 C38 H38A 109.3
C39 C38 H38A 109.3
C37 C38 H38B 109.3
C39 C38 H38B 109.3
H38A C38 H38B 108.0
C38 C39 C34 110.8(7)
C38 C39 H39A 109.5
C34 C39 H39A 109.5
C38 C39 H39B 109.5
C34 C39 H39B 109.5
H39A C39 H39B 108.1
C139 C134 C135 109.9(5)
C139 C134 P1 117.6(5)
C135 C134 P1 109.5(3)
C139 C134 H134 106.4
C135 C134 H134 106.4
P1 C134 H134 106.4
C136 C135 C134 111.0(5)
C136 C135 H13I 109.4
C134 C135 H13I 109.4
C136 C135 H13J 109.4
C134 C135 H13J 109.4
H13I C135 H13J 108.0
C135 C136 C137 111.4(7)
C135 C136 H13K 109.3
C137 C136 H13K 109.3
C135 C136 H13L 109.3
C137 C136 H13L 109.3
H13K C136 H13L 108.0
C136 C137 C138 111.6(6)
C136 C137 H13M 109.3
C138 C137 H13M 109.3
C136 C137 H13N 109.3
C138 C137 H13N 109.3
H13M C137 H13N 108.0
C137 C138 C139 111.6(6)
C137 C138 H13O 109.3
C139 C138 H13O 109.3
C137 C138 H13P 109.3
C139 C138 H13P 109.3
H13O C138 H13P 108.0
C138 C139 C134 110.1(8)
C138 C139 H13Q 109.6
C134 C139 H13Q 109.6
C138 C139 H13R 109.6
C134 C139 H13R 109.6
H13Q C139 H13R 108.2

loop_
_geom_bond_atom_site_label_1
_geom_bond_atom_site_label_2
_geom_bond_distance
Pt1 C1 2.016(2)
Pt1 P1 2.2833(12)
Pt1 In1 2.5536(7)
C1 N1 1.357(3)
C1 N2 1.366(3)
N1 C3 1.384(3)
N1 C13 1.450(3)
P1 C28 1.763(13)
P1 C22 1.841(2)
P1 C34 1.843(5)
P1 C134 1.894(5)
P1 C128 1.909(11)
Cl1 In1 2.3903(9)
In1 Cl3 2.3913(13)
In1 Cl2 2.4138(11)
C3 C2 1.344(3)
C3 H3 0.9500
C2 N2 1.385(3)
C2 H2 0.9500
N2 C4 1.450(3)
C9 C8 1.509(3)
C9 H9A 0.9800
C9 H9B 0.9800
C9 H9C 0.9800
C8 C7 1.384(3)
C8 C10 1.392(4)
C7 C5 1.395(3)
C7 H7 0.9500
C6 C5 1.507(3)
C6 H6A 0.9800
C6 H6B 0.9800
C6 H6C 0.9800
C5 C4 1.382(4)
C4 C11 1.401(3)
C10 C11 1.392(3)
C10 H10 0.9500
C12 C11 1.505(4)
C12 H12X 0.9800
C12 H12Y 0.9800
C12 H12Z 0.9800
C13 C14 1.390(3)
C13 C20 1.404(3)
C14 C16 1.393(3)
C14 C15 1.504(3)
C15 H15A 0.9800
C15 H15B 0.9800
C15 H15C 0.9800
C16 C17 1.386(3)
C16 H16 0.9500
C17 C19 1.381(4)
C17 C18 1.512(3)
C18 H18A 0.9800
C18 H18B 0.9800
C18 H18C 0.9800
C19 C20 1.393(3)
C19 H19 0.9500
C20 C21 1.502(3)
C21 H21A 0.9800
C21 H21B 0.9800
C21 H21C 0.9800
C22 C23 1.533(3)
C22 C27 1.537(3)
C22 H22 1.0000
C23 C24 1.533(3)
C23 H23A 0.9900
C23 H23B 0.9900
C24 C25 1.522(3)
C24 H24A 0.9900
C24 H24B 0.9900
C25 C26 1.518(4)
C25 H25A 0.9900
C25 H25B 0.9900
C26 C27 1.531(3)
C26 H26A 0.9900
C26 H26B 0.9900
C27 H27A 0.9900
C27 H27B 0.9900
C28 C29 1.533(14)
C28 C33 1.535(13)
C28 H28 1.0000
C29 C30 1.528(8)
C29 H29A 0.9900
C29 H29B 0.9900
C30 C31 1.514(7)
C30 H30A 0.9900
C30 H30B 0.9900
C31 C32 1.525(8)
C31 H31A 0.9900
C31 H31B 0.9900
C32 C33 1.549(7)
C32 H32A 0.9900
C32 H32B 0.9900
C33 H33A 0.9900
C33 H33B 0.9900
C128 C129 1.535(13)
C128 C133 1.551(12)
C128 H128 1.0000
C129 C130 1.535(8)
C129 H12A 0.9900
C129 H12B 0.9900
C130 C131 1.516(7)
C130 H13A 0.9900
C130 H13B 0.9900
C131 C132 1.523(7)
C131 H13C 0.9900
C131 H13D 0.9900
C132 C133 1.519(7)
C132 H13E 0.9900
C132 H13F 0.9900
C133 H13G 0.9900
C133 H13H 0.9900
C34 C35 1.535(7)
C34 C39 1.548(14)
C34 H34 1.0000
C35 C36 1.540(15)
C35 H35A 0.9900
C35 H35B 0.9900
C36 C37 1.506(12)
C36 H36A 0.9900
C36 H36B 0.9900
C37 C38 1.520(7)
C37 H37A 0.9900
C37 H37B 0.9900
C38 C39 1.522(13)
C38 H38A 0.9900
C38 H38B 0.9900
C39 H39A 0.9900
C39 H39B 0.9900
C134 C139 1.530(15)
C134 C135 1.544(7)
C134 H134 1.0000
C135 C136 1.516(14)
C135 H13I 0.9900
C135 H13J 0.9900
C136 C137 1.520(12)
C136 H13K 0.9900
C136 H13L 0.9900
C137 C138 1.521(7)
C137 H13M 0.9900
C137 H13N 0.9900
C138 C139 1.526(14)
C138 H13O 0.9900
C138 H13P 0.9900
C139 H13Q 0.9900
C139 H13R 0.9900

loop_
_geom_torsion_atom_site_label_1
_geom_torsion_atom_site_label_2
_geom_torsion_atom_site_label_3
_geom_torsion_atom_site_label_4
_geom_torsion
N2 C1 N1 C3 -1.1(2)
Pt1 C1 N1 C3 -171.81(16)
N2 C1 N1 C13 174.04(18)
Pt1 C1 N1 C13 3.3(3)
C1 N1 C3 C2 1.3(2)
C13 N1 C3 C2 -173.68(19)
N1 C3 C2 N2 -1.0(2)
N1 C1 N2 C2 0.5(2)
Pt1 C1 N2 C2 172.03(15)
N1 C1 N2 C4 -169.65(19)
Pt1 C1 N2 C4 1.9(3)
C3 C2 N2 C1 0.3(3)
C3 C2 N2 C4 169.8(2)
C10 C8 C7 C5 2.7(3)
C9 C8 C7 C5 -176.9(2)
C8 C7 C5 C4 0.8(4)
C8 C7 C5 C6 179.5(2)
C7 C5 C4 C11 -3.6(3)
C6 C5 C4 C11 177.7(2)
C7 C5 C4 N2 171.49(19)
C6 C5 C4 N2 -7.2(4)
C1 N2 C4 C5 -84.4(3)
C2 N2 C4 C5 107.2(3)
C1 N2 C4 C11 90.9(3)
C2 N2 C4 C11 -77.4(3)
C7 C8 C10 C11 -3.6(3)
C9 C8 C10 C11 176.0(2)
C8 C10 C11 C4 1.0(3)
C8 C10 C11 C12 -178.6(2)
C5 C4 C11 C10 2.8(3)
N2 C4 C11 C10 -172.45(19)
C5 C4 C11 C12 -177.7(2)
N2 C4 C11 C12 7.1(3)
C1 N1 C13 C14 118.0(2)
C3 N1 C13 C14 -67.6(3)
C1 N1 C13 C20 -62.3(3)
C3 N1 C13 C20 112.1(2)
C20 C13 C14 C16 3.4(3)
N1 C13 C14 C16 -176.90(19)
C20 C13 C14 C15 -177.6(2)
N1 C13 C14 C15 2.0(3)
C13 C14 C16 C17 1.1(3)
C15 C14 C16 C17 -177.9(2)
C14 C16 C17 C19 -3.4(4)
C14 C16 C17 C18 175.4(2)
C16 C17 C19 C20 1.4(4)
C18 C17 C19 C20 -177.4(2)
C17 C19 C20 C13 2.8(3)
C17 C19 C20 C21 -176.1(2)
C14 C13 C20 C19 -5.3(3)
N1 C13 C20 C19 175.00(19)
C14 C13 C20 C21 173.6(2)
N1 C13 C20 C21 -6.1(3)
C28 P1 C22 C23 55.7(4)
C34 P1 C22 C23 158.3(2)
C134 P1 C22 C23 172.9(2)
C128 P1 C22 C23 46.7(4)
Pt1 P1 C22 C23 -80.84(15)
C28 P1 C22 C27 179.3(4)
C34 P1 C22 C27 -78.1(2)
C134 P1 C22 C27 -63.5(2)
C128 P1 C22 C27 170.2(4)
Pt1 P1 C22 C27 42.71(16)
C27 C22 C23 C24 54.6(2)
P1 C22 C23 C24 177.43(14)
C22 C23 C24 C25 -55.8(2)
C23 C24 C25 C26 57.0(2)
C24 C25 C26 C27 -56.8(3)
C25 C26 C27 C22 56.3(3)
C23 C22 C27 C26 -55.2(2)
P1 C22 C27 C26 -179.37(17)
C22 P1 C28 C29 40.5(10)
C34 P1 C28 C29 -73.1(10)
Pt1 P1 C28 C29 175.8(7)
C22 P1 C28 C33 172.6(5)
C34 P1 C28 C33 59.1(7)
Pt1 P1 C28 C33 -52.0(8)
C33 C28 C29 C30 60.7(9)
P1 C28 C29 C30 -167.2(7)
C28 C29 C30 C31 -58.8(8)
C29 C30 C31 C32 55.2(6)
C30 C31 C32 C33 -51.8(6)
C29 C28 C33 C32 -57.8(8)
P1 C28 C33 C32 164.9(5)
C31 C32 C33 C28 52.7(7)
C133 C128 C129 C130 57.6(9)
P1 C128 C129 C130 -176.9(6)
C128 C129 C130 C131 -57.1(8)
C129 C130 C131 C132 55.5(6)
C130 C131 C132 C133 -54.0(6)
C131 C132 C133 C128 54.5(7)
C129 C128 C133 C132 -57.0(9)
P1 C128 C133 C132 174.3(5)
C28 P1 C34 C35 -149.2(5)
C22 P1 C34 C35 101.8(4)
Pt1 P1 C34 C35 -26.2(4)
C28 P1 C34 C39 85.9(7)
C22 P1 C34 C39 -23.1(6)
Pt1 P1 C34 C39 -151.0(6)
C39 C34 C35 C36 -56.1(8)
P1 C34 C35 C36 176.5(5)
C34 C35 C36 C37 55.5(9)
C35 C36 C37 C38 -54.9(10)
C36 C37 C38 C39 55.7(9)
C37 C38 C39 C34 -55.3(10)
C35 C34 C39 C38 55.8(9)
P1 C34 C39 C38 -179.2(6)
C22 P1 C134 C139 -69.5(6)
C128 P1 C134 C139 49.3(7)
Pt1 P1 C134 C139 170.3(5)
C22 P1 C134 C135 164.1(3)
C128 P1 C134 C135 -77.0(5)
Pt1 P1 C134 C135 43.9(4)
C139 C134 C135 C136 57.6(9)
P1 C134 C135 C136 -171.8(6)
C134 C135 C136 C137 -55.6(9)
C135 C136 C137 C138 54.2(9)
C136 C137 C138 C139 -55.0(9)
C137 C138 C139 C134 57.0(9)
C135 C134 C139 C138 -57.7(9)
P1 C134 C139 C138 176.1(5)
